data_1564680
loop_
_publ_author_name
'Wang, Hanqiang'
'Zhang, Jie'
'Xie, Zuowei'

_publ_section_title
;
 Ring-opening and ring-expansion reactions of carborane-fused borirane
;
_journal_name_full 'Chemical Science'
_journal_paper_doi 10.1039/D1SC04453B
_journal_year 2021
_chemical_formula_sum 'C42 H64 B11 Br N3 O1.5'
_chemical_formula_weight 833.78
_space_group_crystal_system triclinic
_space_group_IT_number 2
_space_group_name_Hall '-P 1'
_space_group_name_H-M_alt 'P -1'
_atom_sites_solution_hydrogens geom
_audit_creation_method SHELXL-2018/3
_audit_update_record
;
2021-08-09 deposited with the CCDC.	2021-09-09 downloaded from the CCDC.
;
_cell_angle_alpha 93.8300(10)
_cell_angle_beta 94.6180(10)
_cell_angle_gamma 105.7270(10)
_cell_formula_units_Z 2
_cell_length_a 11.7707(4)
_cell_length_b 11.9109(5)
_cell_length_c 18.3230(8)
_cell_measurement_reflns_used 1664
_cell_measurement_temperature 175(2)
_cell_measurement_theta_max 15
_cell_measurement_theta_min 15
_cell_volume 2454.15(17)
_computing_cell_refinement 'BRUKER D8VENTURE DIFFRACTOMETER'
_computing_data_collection 'BRUKER D8VENTURE DIFFRACTOMETER'
_computing_data_reduction 'BRUKER D8VENTURE DIFFRACTOMETER'
_computing_molecular_graphics 'BRUKER SHELXTL'
_computing_publication_material 'BRUKER SHELXTL'
_computing_structure_refinement 'SHELXL-2018/3 (Sheldrick, 2018)'
_computing_structure_solution 'SHELXT 2014/5 (Sheldrick, 2014)'
_diffrn_ambient_temperature 175(2)
_diffrn_measured_fraction_theta_full 0.998
_diffrn_measured_fraction_theta_max 0.998
_diffrn_measurement_device_type 'BRUKER D8VENTURE DIFFRACTOMETER'
_diffrn_measurement_method 'PHI & OMEGA SCAN'
_diffrn_radiation_type MoK\a
_diffrn_radiation_wavelength 0.71073
_diffrn_reflns_av_R_equivalents 0.0532
_diffrn_reflns_av_unetI/netI 0.0317
_diffrn_reflns_Laue_measured_fraction_full 0.998
_diffrn_reflns_Laue_measured_fraction_max 0.998
_diffrn_reflns_limit_h_max 14
_diffrn_reflns_limit_h_min -14
_diffrn_reflns_limit_k_max 14
_diffrn_reflns_limit_k_min -14
_diffrn_reflns_limit_l_max 21
_diffrn_reflns_limit_l_min -21
_diffrn_reflns_number 70032
_diffrn_reflns_point_group_measured_fraction_full 0.998
_diffrn_reflns_point_group_measured_fraction_max 0.998
_diffrn_reflns_theta_full 25.242
_diffrn_reflns_theta_max 25.249
_diffrn_reflns_theta_min 2.422
_exptl_absorpt_coefficient_mu 0.872
_exptl_absorpt_correction_T_max 0.7456
_exptl_absorpt_correction_T_min 0.6347
_exptl_absorpt_correction_type multi-scan
_exptl_crystal_colour colourless
_exptl_crystal_density_diffrn 1.128
_exptl_crystal_description block
_exptl_crystal_F_000 878
_exptl_crystal_size_max 0.400
_exptl_crystal_size_mid 0.300
_exptl_crystal_size_min 0.300
_refine_diff_density_max 1.093
_refine_diff_density_min -0.501
_refine_diff_density_rms 0.112
_refine_ls_extinction_method none
_refine_ls_goodness_of_fit_ref 1.083
_refine_ls_hydrogen_treatment constr
_refine_ls_matrix_type full
_refine_ls_number_parameters 550
_refine_ls_number_reflns 8872
_refine_ls_number_restraints 20
_refine_ls_restrained_S_all 1.092
_refine_ls_R_factor_all 0.0867
_refine_ls_R_factor_gt 0.0711
_refine_ls_shift/su_max 0.007
_refine_ls_shift/su_mean 0.000
_refine_ls_structure_factor_coef Fsqd
_refine_ls_weighting_details 'w=1/[\s^2^(Fo^2^)+(0.1438P)^2^+1.9546P] where P=(Fo^2^+2Fc^2^)/3'
_refine_ls_weighting_scheme calc
_refine_ls_wR_factor_gt 0.2145
_refine_ls_wR_factor_ref 0.2292
_reflns_Friedel_coverage 0.000
_reflns_number_gt 7036
_reflns_number_total 8872
_reflns_threshold_expression 'I > 2\s(I)'
_cod_data_source_file d1sc04453b2.cif
_cod_data_source_block 10
_cod_original_formula_sum 'C42 H64 B11 Br N3 O1.50'
_cod_database_code 1564680
_shelx_shelxl_version_number 2018/3
_shelx_space_group_comment
;
The symmetry employed for this shelxl refinement is uniquely defined
by the following loop, which should always be used as a source of
symmetry information in preference to the above space-group names.
They are only intended as comments.
;
_shelx_estimated_absorpt_t_min 0.722
_shelx_estimated_absorpt_t_max 0.780

loop_
_space_group_symop_operation_xyz
'x, y, z'
'-x, -y, -z'

loop_
_atom_site_label
_atom_site_type_symbol
_atom_site_fract_x
_atom_site_fract_y
_atom_site_fract_z
_atom_site_U_iso_or_equiv
_atom_site_adp_type
_atom_site_occupancy
_atom_site_site_symmetry_order
_atom_site_calc_flag
_atom_site_refinement_flags_posn
_atom_site_refinement_flags_adp
_atom_site_refinement_flags_occupancy
_atom_site_disorder_assembly
_atom_site_disorder_group
Br1 Br 0.68258(4) 0.34590(4) 0.36133(2) 0.0539(2) Uani 1 1 d . . . . .
N1 N 0.6860(3) 0.4781(2) 0.23220(18) 0.0367(7) Uani 1 1 d . . . . .
N2 N 0.4479(3) 0.4542(2) 0.28431(16) 0.0334(6) Uani 1 1 d . . . . .
N3 N 0.3856(3) 0.2658(2) 0.27244(16) 0.0318(6) Uani 1 1 d . . . . .
C1 C 0.7548(3) 0.3547(3) 0.15002(19) 0.0322(7) Uani 1 1 d . . . . .
C2 C 0.6602(3) 0.2655(3) 0.19760(19) 0.0299(7) Uani 1 1 d . . . . .
C11 C 0.7527(3) 0.4763(3) 0.1811(2) 0.0366(8) Uani 1 1 d . . . . .
C12 C 0.8221(3) 0.5851(3) 0.1527(2) 0.0442(9) Uani 1 1 d . . . . .
C13 C 0.8046(5) 0.6900(4) 0.1784(3) 0.0619(13) Uani 1 1 d . . . . .
H13A H 0.751127 0.690671 0.214503 0.074 Uiso 1 1 calc R U . . .
C14 C 0.8641(5) 0.7946(4) 0.1525(4) 0.0764(16) Uani 1 1 d . . . . .
H14A H 0.850223 0.866006 0.170335 0.092 Uiso 1 1 calc R U . . .
C15 C 0.9424(5) 0.7950(4) 0.1013(3) 0.0729(16) Uani 1 1 d . . . . .
H15A H 0.984291 0.866890 0.084428 0.087 Uiso 1 1 calc R U . . .
C16 C 0.9608(6) 0.6920(5) 0.0743(4) 0.0853(19) Uani 1 1 d . . . . .
H16A H 1.014879 0.692615 0.038395 0.102 Uiso 1 1 calc R U . . .
C17 C 0.9007(5) 0.5870(4) 0.0992(3) 0.0705(15) Uani 1 1 d . . . . .
H17A H 0.912975 0.515753 0.079688 0.085 Uiso 1 1 calc R U . . .
C18 C 0.4809(3) 0.3558(3) 0.26334(18) 0.0291(7) Uani 1 1 d . . . . .
C19 C 0.3358(3) 0.4228(3) 0.3076(2) 0.0422(9) Uani 1 1 d . . . . .
H19A H 0.293933 0.474874 0.325607 0.051 Uiso 1 1 calc R U . . .
C20 C 0.2973(3) 0.3069(3) 0.3002(2) 0.0408(9) Uani 1 1 d . . . . .
H20A H 0.222759 0.260639 0.311939 0.049 Uiso 1 1 calc R U . . .
C21 C 0.5035(4) 0.5773(3) 0.2767(2) 0.0401(9) Uani 1 1 d . . . . .
C22 C 0.4755(5) 0.6185(4) 0.2096(3) 0.0563(12) Uani 1 1 d . . . . .
C23 C 0.5185(6) 0.7393(5) 0.2049(3) 0.0770(18) Uani 1 1 d . . . . .
H23A H 0.502637 0.771054 0.160269 0.092 Uiso 1 1 calc R U . . .
C24 C 0.5831(6) 0.8125(4) 0.2636(4) 0.0780(18) Uani 1 1 d . . . . .
H24A H 0.612631 0.893961 0.258974 0.094 Uiso 1 1 calc R U . . .
C25 C 0.6051(5) 0.7691(4) 0.3285(3) 0.0666(14) Uani 1 1 d . . . . .
H25A H 0.648961 0.821281 0.368828 0.080 Uiso 1 1 calc R U . . .
C26 C 0.5649(4) 0.6499(3) 0.3372(2) 0.0460(10) Uani 1 1 d . . . . .
C27 C 0.3965(7) 0.5396(5) 0.1454(3) 0.0832(19) Uani 1 1 d . . . . .
H27A H 0.389989 0.456747 0.155446 0.100 Uiso 1 1 calc R U . . .
C28 C 0.4533(9) 0.5598(10) 0.0731(3) 0.135(4) Uani 1 1 d . . . . .
H28A H 0.533622 0.550497 0.079155 0.203 Uiso 1 1 calc R U . . .
H28B H 0.405347 0.502572 0.033903 0.203 Uiso 1 1 calc R U . . .
H28C H 0.457106 0.639161 0.060220 0.203 Uiso 1 1 calc R U . . .
C29 C 0.2721(7) 0.5533(7) 0.1383(4) 0.102(2) Uani 1 1 d . . . . .
H29A H 0.225111 0.501068 0.096474 0.153 Uiso 1 1 calc R U . . .
H29B H 0.235191 0.532965 0.183427 0.153 Uiso 1 1 calc R U . . .
H29C H 0.275503 0.634574 0.130221 0.153 Uiso 1 1 calc R U . . .
C30 C 0.5845(4) 0.6067(4) 0.4114(2) 0.0551(11) Uani 1 1 d . . . . .
H30A H 0.562978 0.519204 0.404616 0.066 Uiso 1 1 calc R U . . .
C31 C 0.7124(6) 0.6500(6) 0.4448(4) 0.095(2) Uani 1 1 d . . . . .
H31A H 0.720057 0.619368 0.492794 0.143 Uiso 1 1 calc R U . . .
H31B H 0.763415 0.622738 0.412198 0.143 Uiso 1 1 calc R U . . .
H31C H 0.736587 0.735784 0.451173 0.143 Uiso 1 1 calc R U . . .
C32 C 0.5008(6) 0.6413(5) 0.4640(3) 0.0803(17) Uani 1 1 d . . . . .
H32A H 0.513980 0.613036 0.512063 0.120 Uiso 1 1 calc R U . . .
H32B H 0.517171 0.726786 0.469579 0.120 Uiso 1 1 calc R U . . .
H32C H 0.418227 0.606120 0.443550 0.120 Uiso 1 1 calc R U . . .
C33 C 0.3580(3) 0.1414(3) 0.2477(2) 0.0349(8) Uani 1 1 d . . . . .
C34 C 0.3008(3) 0.1057(3) 0.1766(2) 0.0426(9) Uani 1 1 d . . . . .
C35 C 0.2650(4) -0.0149(4) 0.1556(3) 0.0571(12) Uani 1 1 d . . . . .
H35A H 0.225986 -0.042987 0.107802 0.068 Uiso 1 1 calc R U . . .
C36 C 0.2858(5) -0.0932(4) 0.2034(3) 0.0666(14) Uani 1 1 d . . . . .
H36A H 0.262048 -0.174584 0.187942 0.080 Uiso 1 1 calc R U . . .
C37 C 0.3398(5) -0.0555(4) 0.2726(3) 0.0616(12) Uani 1 1 d . . . . .
H37A H 0.353156 -0.111560 0.304370 0.074 Uiso 1 1 calc R U . . .
C38 C 0.3764(4) 0.0635(3) 0.2983(2) 0.0417(9) Uani 1 1 d . . . . .
C39 C 0.2768(4) 0.1896(4) 0.1228(2) 0.0488(10) Uani 1 1 d . . . . .
H39A H 0.332679 0.268334 0.139453 0.059 Uiso 1 1 calc R U . . .
C40 C 0.2980(5) 0.1590(6) 0.0436(3) 0.0686(14) Uani 1 1 d . . . . .
H40A H 0.280648 0.217173 0.012420 0.103 Uiso 1 1 calc R U . . .
H40B H 0.381018 0.158929 0.041936 0.103 Uiso 1 1 calc R U . . .
H40C H 0.245994 0.081171 0.025767 0.103 Uiso 1 1 calc R U . . .
C41 C 0.1512(5) 0.2015(6) 0.1245(3) 0.0809(17) Uani 1 1 d . . . . .
H41A H 0.137877 0.256160 0.089309 0.121 Uiso 1 1 calc R U . . .
H41B H 0.093777 0.124705 0.111317 0.121 Uiso 1 1 calc R U . . .
H41C H 0.141167 0.231198 0.174085 0.121 Uiso 1 1 calc R U . . .
C42 C 0.4234(4) 0.1008(3) 0.3772(2) 0.0473(10) Uani 1 1 d . . . . .
H42A H 0.453199 0.188253 0.382848 0.057 Uiso 1 1 calc R U . . .
C43 C 0.5267(5) 0.0521(5) 0.4016(3) 0.0632(12) Uani 1 1 d . . . . .
H43A H 0.554088 0.078942 0.453402 0.095 Uiso 1 1 calc R U . . .
H43B H 0.500146 -0.033654 0.395681 0.095 Uiso 1 1 calc R U . . .
H43C H 0.591902 0.079987 0.371434 0.095 Uiso 1 1 calc R U . . .
C44 C 0.3243(5) 0.0646(5) 0.4276(3) 0.0646(13) Uani 1 1 d . . . . .
H44A H 0.356660 0.089761 0.478868 0.097 Uiso 1 1 calc R U . . .
H44B H 0.261548 0.101762 0.414510 0.097 Uiso 1 1 calc R U . . .
H44C H 0.291248 -0.020697 0.421602 0.097 Uiso 1 1 calc R U . . .
O1 O 0.0613(5) 0.1343(5) 0.3495(4) 0.129(2) Uani 1 1 d D . . . .
C45 C 0.0219(8) 0.0140(7) 0.3212(6) 0.146(4) Uani 1 1 d D . . . .
H45A H 0.080315 -0.028193 0.336541 0.175 Uiso 1 1 calc R U . . .
H45B H 0.008421 0.006196 0.266833 0.175 Uiso 1 1 calc R U . . .
C46 C -0.0908(15) -0.0311(12) 0.3540(12) 0.284(12) Uani 1 1 d D . . . .
H46A H -0.089887 -0.103359 0.377578 0.341 Uiso 1 1 calc R U . . .
H46B H -0.158264 -0.050743 0.315077 0.341 Uiso 1 1 calc R U . . .
C47 C -0.1058(9) 0.0595(12) 0.4100(8) 0.176(5) Uani 1 1 d D . . . .
H47A H -0.092549 0.037108 0.460360 0.211 Uiso 1 1 calc R U . . .
H47B H -0.186464 0.069856 0.402655 0.211 Uiso 1 1 calc R U . . .
C48 C -0.0124(9) 0.1716(9) 0.3978(6) 0.155(4) Uani 1 1 d D . . . .
H48A H -0.049856 0.227751 0.375196 0.186 Uiso 1 1 calc R U . . .
H48B H 0.033742 0.209308 0.444781 0.186 Uiso 1 1 calc R U . . .
O2 O 0.1829(9) 0.5994(13) 0.3558(7) 0.147(6) Uani 0.5 1 d D . P . .
C49 C 0.0901(12) 0.601(2) 0.3013(7) 0.134(7) Uani 0.5 1 d D . P . .
H49A H 0.061506 0.524618 0.271199 0.161 Uiso 0.5 1 calc R U P . .
H49B H 0.117713 0.663352 0.268554 0.161 Uiso 0.5 1 calc R U P . .
C50 C -0.0057(14) 0.624(2) 0.3438(9) 0.153(9) Uani 0.5 1 d D . P . .
H50A H -0.065305 0.550437 0.351255 0.183 Uiso 0.5 1 calc R U P . .
H50B H -0.046000 0.676045 0.318655 0.183 Uiso 0.5 1 calc R U P . .
C51 C 0.062(2) 0.684(3) 0.4155(13) 0.227(16) Uani 0.5 1 d D . P . .
H51A H 0.010460 0.667430 0.455977 0.273 Uiso 0.5 1 calc R U P . .
H51B H 0.088651 0.769393 0.412937 0.273 Uiso 0.5 1 calc R U P . .
C52 C 0.168(2) 0.635(3) 0.4288(8) 0.232(17) Uani 0.5 1 d D . P . .
H52A H 0.238492 0.696276 0.452355 0.279 Uiso 0.5 1 calc R U P . .
H52B H 0.150000 0.568296 0.459346 0.279 Uiso 0.5 1 calc R U P . .
B3 B 0.6197(4) 0.2754(4) 0.1067(2) 0.0380(9) Uani 1 1 d . . . . .
H3 H 0.546532 0.313442 0.087661 0.046 Uiso 1 1 calc R U . . .
B4 B 0.7523(4) 0.2974(4) 0.0623(2) 0.0422(10) Uani 1 1 d . . . . .
H4 H 0.767027 0.350133 0.013798 0.051 Uiso 1 1 calc R U . . .
B5 B 0.8703(4) 0.3014(4) 0.1294(3) 0.0415(10) Uani 1 1 d . . . . .
H5 H 0.962610 0.356515 0.124616 0.050 Uiso 1 1 calc R U . . .
B6 B 0.8128(4) 0.2838(4) 0.2159(3) 0.0390(9) Uani 1 1 d . . . . .
H6 H 0.866833 0.327299 0.268435 0.047 Uiso 1 1 calc R U . . .
B7 B 0.5914(4) 0.1385(4) 0.1438(3) 0.0397(10) Uani 1 1 d . . . . .
H7 H 0.498910 0.084432 0.149221 0.048 Uiso 1 1 calc R U . . .
B8 B 0.6486(4) 0.1556(5) 0.0564(3) 0.0485(11) Uani 1 1 d . . . . .
H8 H 0.594932 0.113447 0.003485 0.058 Uiso 1 1 calc R U . . .
B9 B 0.8040(4) 0.1712(4) 0.0716(3) 0.0465(11) Uani 1 1 d . . . . .
H9 H 0.852760 0.138439 0.028633 0.056 Uiso 1 1 calc R U . . .
B10 B 0.8408(4) 0.1640(4) 0.1670(3) 0.0459(11) Uani 1 1 d . . . . .
H10 H 0.913796 0.126521 0.187338 0.055 Uiso 1 1 calc R U . . .
B11 B 0.7080(4) 0.1446(4) 0.2110(3) 0.0404(10) Uani 1 1 d . . . . .
H11 H 0.692533 0.095172 0.260880 0.049 Uiso 1 1 calc R U . . .
B12 B 0.7034(4) 0.0736(4) 0.1216(3) 0.0473(11) Uani 1 1 d . . . . .
H12 H 0.685648 -0.023726 0.111554 0.057 Uiso 1 1 calc R U . . .
B13 B 0.6201(3) 0.3590(3) 0.2541(2) 0.0308(8) Uani 1 1 d . . . . .

loop_
_atom_site_aniso_label
_atom_site_aniso_U_11
_atom_site_aniso_U_22
_atom_site_aniso_U_33
_atom_site_aniso_U_23
_atom_site_aniso_U_13
_atom_site_aniso_U_12
Br1 0.0576(3) 0.0618(3) 0.0437(3) 0.00410(19) 0.00761(19) 0.0187(2)
N1 0.0384(16) 0.0269(14) 0.0468(18) 0.0060(13) 0.0126(14) 0.0095(12)
N2 0.0448(17) 0.0251(14) 0.0348(16) 0.0036(12) 0.0141(13) 0.0142(12)
N3 0.0355(15) 0.0276(14) 0.0348(15) 0.0015(12) 0.0124(12) 0.0107(12)
C1 0.0317(17) 0.0323(17) 0.0363(18) 0.0089(14) 0.0138(14) 0.0110(14)
C2 0.0317(17) 0.0252(16) 0.0353(18) 0.0073(13) 0.0115(14) 0.0089(13)
C11 0.0372(19) 0.0281(17) 0.046(2) 0.0077(15) 0.0100(16) 0.0093(15)
C12 0.041(2) 0.035(2) 0.056(2) 0.0158(17) 0.0106(18) 0.0057(16)
C13 0.070(3) 0.036(2) 0.082(3) 0.013(2) 0.028(3) 0.012(2)
C14 0.088(4) 0.032(2) 0.109(5) 0.023(3) 0.016(3) 0.012(2)
C15 0.069(3) 0.047(3) 0.097(4) 0.034(3) 0.017(3) -0.002(2)
C16 0.083(4) 0.066(3) 0.110(5) 0.040(3) 0.053(4) 0.006(3)
C17 0.076(3) 0.049(3) 0.094(4) 0.026(3) 0.049(3) 0.014(2)
C18 0.0372(18) 0.0279(16) 0.0262(16) 0.0035(13) 0.0093(13) 0.0137(14)
C19 0.045(2) 0.041(2) 0.047(2) 0.0005(17) 0.0197(17) 0.0208(17)
C20 0.038(2) 0.039(2) 0.049(2) 0.0007(16) 0.0195(17) 0.0131(16)
C21 0.058(2) 0.0246(17) 0.046(2) 0.0095(15) 0.0252(18) 0.0178(16)
C22 0.091(3) 0.044(2) 0.051(3) 0.0161(19) 0.026(2) 0.040(2)
C23 0.126(5) 0.051(3) 0.082(4) 0.037(3) 0.050(4) 0.054(3)
C24 0.108(5) 0.034(2) 0.106(5) 0.024(3) 0.055(4) 0.027(3)
C25 0.081(3) 0.029(2) 0.089(4) -0.001(2) 0.030(3) 0.011(2)
C26 0.054(2) 0.0287(18) 0.059(3) 0.0036(17) 0.024(2) 0.0140(17)
C27 0.160(6) 0.064(3) 0.046(3) 0.014(2) 0.009(3) 0.063(4)
C28 0.194(9) 0.218(10) 0.047(3) 0.002(5) 0.016(4) 0.150(8)
C29 0.128(6) 0.110(5) 0.062(4) 0.013(4) 0.006(4) 0.023(5)
C30 0.075(3) 0.039(2) 0.047(2) -0.0051(18) 0.007(2) 0.011(2)
C31 0.094(5) 0.078(4) 0.103(5) -0.012(4) -0.028(4) 0.021(3)
C32 0.114(5) 0.066(3) 0.060(3) -0.006(3) 0.032(3) 0.019(3)
C33 0.0337(18) 0.0267(17) 0.044(2) -0.0023(14) 0.0128(15) 0.0069(14)
C34 0.0285(18) 0.044(2) 0.054(2) -0.0048(18) 0.0105(16) 0.0077(16)
C35 0.047(2) 0.049(2) 0.065(3) -0.016(2) 0.002(2) 0.0024(19)
C36 0.073(3) 0.033(2) 0.086(4) -0.012(2) 0.009(3) 0.006(2)
C37 0.077(3) 0.031(2) 0.077(3) 0.004(2) 0.014(3) 0.014(2)
C38 0.045(2) 0.0293(18) 0.052(2) 0.0026(16) 0.0156(18) 0.0101(16)
C39 0.039(2) 0.052(2) 0.053(2) -0.0025(19) -0.0021(18) 0.0121(18)
C40 0.055(3) 0.099(4) 0.050(3) 0.001(3) -0.003(2) 0.021(3)
C41 0.059(3) 0.119(5) 0.077(4) -0.005(3) -0.004(3) 0.052(3)
C42 0.060(3) 0.0340(19) 0.050(2) 0.0101(17) 0.0132(19) 0.0127(18)
C43 0.077(3) 0.065(3) 0.058(3) 0.020(2) 0.013(2) 0.031(3)
C44 0.074(3) 0.059(3) 0.063(3) 0.008(2) 0.024(3) 0.016(2)
O1 0.091(4) 0.109(4) 0.172(6) 0.017(4) 0.040(4) -0.006(3)
C45 0.103(6) 0.116(7) 0.195(11) 0.034(7) -0.027(7) -0.003(5)
C46 0.236(19) 0.174(15) 0.41(3) 0.069(18) 0.17(2) -0.043(13)
C47 0.093(7) 0.232(15) 0.201(13) 0.067(11) 0.050(8) 0.022(8)
C48 0.112(7) 0.185(11) 0.176(11) 0.014(9) 0.027(7) 0.052(8)
O2 0.085(7) 0.228(14) 0.151(10) -0.082(10) 0.010(7) 0.104(8)
C49 0.091(11) 0.20(2) 0.105(12) -0.036(12) 0.028(9) 0.030(12)
C50 0.139(16) 0.24(3) 0.114(14) 0.009(15) -0.019(12) 0.115(17)
C51 0.16(2) 0.32(4) 0.23(3) -0.11(3) 0.00(2) 0.15(3)
C52 0.14(2) 0.35(4) 0.24(3) -0.04(3) -0.07(2) 0.16(3)
B3 0.035(2) 0.046(2) 0.037(2) 0.0043(18) 0.0102(17) 0.0162(18)
B4 0.048(2) 0.049(2) 0.039(2) 0.0092(19) 0.0203(19) 0.021(2)
B5 0.036(2) 0.042(2) 0.052(3) 0.0082(19) 0.0182(19) 0.0159(18)
B6 0.036(2) 0.042(2) 0.045(2) 0.0112(19) 0.0087(18) 0.0196(18)
B7 0.038(2) 0.034(2) 0.047(2) -0.0041(18) 0.0140(18) 0.0080(17)
B8 0.049(3) 0.053(3) 0.045(3) -0.006(2) 0.014(2) 0.015(2)
B9 0.047(3) 0.046(2) 0.053(3) 0.003(2) 0.025(2) 0.018(2)
B10 0.045(2) 0.044(2) 0.059(3) 0.011(2) 0.021(2) 0.023(2)
B11 0.046(2) 0.034(2) 0.050(3) 0.0138(18) 0.019(2) 0.0175(18)
B12 0.050(3) 0.034(2) 0.064(3) 0.002(2) 0.028(2) 0.0159(19)
B13 0.033(2) 0.0285(18) 0.033(2) 0.0040(15) 0.0100(15) 0.0098(15)

loop_
_atom_type_symbol
_atom_type_description
_atom_type_scat_dispersion_real
_atom_type_scat_dispersion_imag
_atom_type_scat_source
C C 0.0033 0.0016 'International Tables Vol C Tables 4.2.6.8 and 6.1.1.4'
H H 0.0000 0.0000 'International Tables Vol C Tables 4.2.6.8 and 6.1.1.4'
B B 0.0013 0.0007 'International Tables Vol C Tables 4.2.6.8 and 6.1.1.4'
N N 0.0061 0.0033 'International Tables Vol C Tables 4.2.6.8 and 6.1.1.4'
Br Br -0.2901 2.4595 'International Tables Vol C Tables 4.2.6.8 and 6.1.1.4'
O O 0.0106 0.0060 'International Tables Vol C Tables 4.2.6.8 and 6.1.1.4'

loop_
_geom_angle_atom_site_label_1
_geom_angle_atom_site_label_2
_geom_angle_atom_site_label_3
_geom_angle
_geom_angle_site_symmetry_1
_geom_angle_site_symmetry_3
_geom_angle_publ_flag
C11 N1 B13 115.5(3) . . ?
C18 N2 C19 110.0(3) . . ?
C18 N2 C21 130.8(3) . . ?
C19 N2 C21 118.6(3) . . ?
C18 N3 C20 110.8(3) . . ?
C18 N3 C33 130.2(3) . . ?
C20 N3 C33 118.2(3) . . ?
C11 C1 C2 103.1(3) . . ?
C11 C1 B4 131.5(3) . . ?
C2 C1 B4 112.3(3) . . ?
C11 C1 B5 130.9(3) . . ?
C2 C1 B5 112.5(3) . . ?
B4 C1 B5 62.5(3) . . ?
C11 C1 B3 112.0(3) . . ?
C2 C1 B3 61.1(2) . . ?
B4 C1 B3 63.0(2) . . ?
B5 C1 B3 114.3(3) . . ?
C11 C1 B6 110.9(3) . . ?
C2 C1 B6 62.4(2) . . ?
B4 C1 B6 114.4(3) . . ?
B5 C1 B6 62.5(2) . . ?
B3 C1 B6 114.2(3) . . ?
B13 C2 C1 102.1(2) . . ?
B13 C2 B11 132.9(3) . . ?
C1 C2 B11 109.1(3) . . ?
B13 C2 B7 136.8(3) . . ?
C1 C2 B7 109.5(3) . . ?
B11 C2 B7 61.7(3) . . ?
B13 C2 B3 113.2(3) . . ?
C1 C2 B3 60.9(2) . . ?
B11 C2 B3 112.6(3) . . ?
B7 C2 B3 62.1(2) . . ?
B13 C2 B6 109.1(3) . . ?
C1 C2 B6 60.4(2) . . ?
B11 C2 B6 61.5(2) . . ?
B7 C2 B6 111.9(3) . . ?
B3 C2 B6 112.3(3) . . ?
N1 C11 C12 122.2(3) . . ?
N1 C11 C1 115.6(3) . . ?
C12 C11 C1 122.2(3) . . ?
C13 C12 C17 118.0(4) . . ?
C13 C12 C11 118.1(4) . . ?
C17 C12 C11 123.8(4) . . ?
C12 C13 C14 121.1(5) . . ?
C12 C13 H13A 119.5 . . ?
C14 C13 H13A 119.5 . . ?
C15 C14 C13 120.0(5) . . ?
C15 C14 H14A 120.0 . . ?
C13 C14 H14A 120.0 . . ?
C14 C15 C16 120.2(4) . . ?
C14 C15 H15A 119.9 . . ?
C16 C15 H15A 119.9 . . ?
C15 C16 C17 120.1(5) . . ?
C15 C16 H16A 119.9 . . ?
C17 C16 H16A 119.9 . . ?
C16 C17 C12 120.5(5) . . ?
C16 C17 H17A 119.7 . . ?
C12 C17 H17A 119.7 . . ?
N3 C18 N2 104.2(3) . . ?
N3 C18 B13 131.1(3) . . ?
N2 C18 B13 122.5(3) . . ?
C20 C19 N2 107.7(3) . . ?
C20 C19 H19A 126.2 . . ?
N2 C19 H19A 126.2 . . ?
C19 C20 N3 107.2(3) . . ?
C19 C20 H20A 126.4 . . ?
N3 C20 H20A 126.4 . . ?
C26 C21 C22 123.3(4) . . ?
C26 C21 N2 119.6(3) . . ?
C22 C21 N2 116.4(4) . . ?
C23 C22 C21 116.5(5) . . ?
C23 C22 C27 120.3(5) . . ?
C21 C22 C27 123.1(4) . . ?
C24 C23 C22 121.2(5) . . ?
C24 C23 H23A 119.4 . . ?
C22 C23 H23A 119.4 . . ?
C25 C24 C23 120.3(5) . . ?
C25 C24 H24A 119.8 . . ?
C23 C24 H24A 119.8 . . ?
C24 C25 C26 121.6(5) . . ?
C24 C25 H25A 119.2 . . ?
C26 C25 H25A 119.2 . . ?
C21 C26 C25 117.1(4) . . ?
C21 C26 C30 123.1(3) . . ?
C25 C26 C30 119.8(4) . . ?
C29 C27 C22 112.6(5) . . ?
C29 C27 C28 111.0(5) . . ?
C22 C27 C28 111.0(7) . . ?
C29 C27 H27A 107.3 . . ?
C22 C27 H27A 107.3 . . ?
C28 C27 H27A 107.3 . . ?
C27 C28 H28A 109.5 . . ?
C27 C28 H28B 109.5 . . ?
H28A C28 H28B 109.5 . . ?
C27 C28 H28C 109.5 . . ?
H28A C28 H28C 109.5 . . ?
H28B C28 H28C 109.5 . . ?
C27 C29 H29A 109.5 . . ?
C27 C29 H29B 109.5 . . ?
H29A C29 H29B 109.5 . . ?
C27 C29 H29C 109.5 . . ?
H29A C29 H29C 109.5 . . ?
H29B C29 H29C 109.5 . . ?
C26 C30 C31 113.0(5) . . ?
C26 C30 C32 109.8(4) . . ?
C31 C30 C32 110.8(5) . . ?
C26 C30 H30A 107.7 . . ?
C31 C30 H30A 107.7 . . ?
C32 C30 H30A 107.7 . . ?
C30 C31 H31A 109.5 . . ?
C30 C31 H31B 109.5 . . ?
H31A C31 H31B 109.5 . . ?
C30 C31 H31C 109.5 . . ?
H31A C31 H31C 109.5 . . ?
H31B C31 H31C 109.5 . . ?
C30 C32 H32A 109.5 . . ?
C30 C32 H32B 109.5 . . ?
H32A C32 H32B 109.5 . . ?
C30 C32 H32C 109.5 . . ?
H32A C32 H32C 109.5 . . ?
H32B C32 H32C 109.5 . . ?
C38 C33 C34 123.6(3) . . ?
C38 C33 N3 118.8(3) . . ?
C34 C33 N3 117.1(3) . . ?
C35 C34 C33 116.8(4) . . ?
C35 C34 C39 119.5(4) . . ?
C33 C34 C39 123.7(4) . . ?
C36 C35 C34 120.7(4) . . ?
C36 C35 H35A 119.6 . . ?
C34 C35 H35A 119.6 . . ?
C37 C36 C35 120.9(4) . . ?
C37 C36 H36A 119.5 . . ?
C35 C36 H36A 119.5 . . ?
C36 C37 C38 121.9(5) . . ?
C36 C37 H37A 119.0 . . ?
C38 C37 H37A 119.0 . . ?
C33 C38 C37 115.9(4) . . ?
C33 C38 C42 123.5(3) . . ?
C37 C38 C42 120.4(4) . . ?
C34 C39 C41 111.0(4) . . ?
C34 C39 C40 114.5(4) . . ?
C41 C39 C40 109.6(4) . . ?
C34 C39 H39A 107.1 . . ?
C41 C39 H39A 107.1 . . ?
C40 C39 H39A 107.1 . . ?
C39 C40 H40A 109.5 . . ?
C39 C40 H40B 109.5 . . ?
H40A C40 H40B 109.5 . . ?
C39 C40 H40C 109.5 . . ?
H40A C40 H40C 109.5 . . ?
H40B C40 H40C 109.5 . . ?
C39 C41 H41A 109.5 . . ?
C39 C41 H41B 109.5 . . ?
H41A C41 H41B 109.5 . . ?
C39 C41 H41C 109.5 . . ?
H41A C41 H41C 109.5 . . ?
H41B C41 H41C 109.5 . . ?
C38 C42 C43 112.6(4) . . ?
C38 C42 C44 110.7(4) . . ?
C43 C42 C44 109.8(4) . . ?
C38 C42 H42A 107.8 . . ?
C43 C42 H42A 107.8 . . ?
C44 C42 H42A 107.8 . . ?
C42 C43 H43A 109.5 . . ?
C42 C43 H43B 109.5 . . ?
H43A C43 H43B 109.5 . . ?
C42 C43 H43C 109.5 . . ?
H43A C43 H43C 109.5 . . ?
H43B C43 H43C 109.5 . . ?
C42 C44 H44A 109.5 . . ?
C42 C44 H44B 109.5 . . ?
H44A C44 H44B 109.5 . . ?
C42 C44 H44C 109.5 . . ?
H44A C44 H44C 109.5 . . ?
H44B C44 H44C 109.5 . . ?
C48 O1 C45 115.6(6) . . ?
O1 C45 C46 103.6(8) . . ?
O1 C45 H45A 111.0 . . ?
C46 C45 H45A 111.0 . . ?
O1 C45 H45B 111.0 . . ?
C46 C45 H45B 111.0 . . ?
H45A C45 H45B 109.0 . . ?
C45 C46 C47 109.6(9) . . ?
C45 C46 H46A 109.7 . . ?
C47 C46 H46A 109.7 . . ?
C45 C46 H46B 109.7 . . ?
C47 C46 H46B 109.7 . . ?
H46A C46 H46B 108.2 . . ?
C46 C47 C48 105.0(9) . . ?
C46 C47 H47A 110.7 . . ?
C48 C47 H47A 110.7 . . ?
C46 C47 H47B 110.7 . . ?
C48 C47 H47B 110.7 . . ?
H47A C47 H47B 108.8 . . ?
O1 C48 C47 104.6(8) . . ?
O1 C48 H48A 110.8 . . ?
C47 C48 H48A 110.8 . . ?
O1 C48 H48B 110.8 . . ?
C47 C48 H48B 110.8 . . ?
H48A C48 H48B 108.9 . . ?
C52 O2 C49 115.7(9) . . ?
O2 C49 C50 104.8(9) . . ?
O2 C49 H49A 110.8 . . ?
C50 C49 H49A 110.8 . . ?
O2 C49 H49B 110.8 . . ?
C50 C49 H49B 110.8 . . ?
H49A C49 H49B 108.9 . . ?
C49 C50 C51 102.5(12) . . ?
C49 C50 H50A 111.3 . . ?
C51 C50 H50A 111.3 . . ?
C49 C50 H50B 111.3 . . ?
C51 C50 H50B 111.3 . . ?
H50A C50 H50B 109.2 . . ?
C50 C51 C52 107.3(12) . . ?
C50 C51 H51A 110.2 . . ?
C52 C51 H51A 110.2 . . ?
C50 C51 H51B 110.2 . . ?
C52 C51 H51B 110.3 . . ?
H51A C51 H51B 108.5 . . ?
O2 C52 C51 100.7(10) . . ?
O2 C52 H52A 111.6 . . ?
C51 C52 H52A 111.6 . . ?
O2 C52 H52B 111.6 . . ?
C51 C52 H52B 111.6 . . ?
H52A C52 H52B 109.4 . . ?
C1 B3 C2 58.1(2) . . ?
C1 B3 B7 104.7(3) . . ?
C2 B3 B7 58.8(2) . . ?
C1 B3 B8 104.9(3) . . ?
C2 B3 B8 106.6(3) . . ?
B7 B3 B8 60.8(3) . . ?
C1 B3 B4 58.1(2) . . ?
C2 B3 B4 106.0(3) . . ?
B7 B3 B4 108.5(3) . . ?
B8 B3 B4 60.3(3) . . ?
C1 B3 H3 124.8 . . ?
C2 B3 H3 123.3 . . ?
B7 B3 H3 122.0 . . ?
B8 B3 H3 122.1 . . ?
B4 B3 H3 121.9 . . ?
C1 B4 B5 59.0(2) . . ?
C1 B4 B9 104.6(3) . . ?
B5 B4 B9 59.8(3) . . ?
C1 B4 B3 58.9(2) . . ?
B5 B4 B3 108.1(3) . . ?
B9 B4 B3 107.3(3) . . ?
C1 B4 B8 104.9(3) . . ?
B5 B4 B8 108.2(3) . . ?
B9 B4 B8 60.0(3) . . ?
B3 B4 B8 59.5(2) . . ?
C1 B4 H4 124.5 . . ?
B5 B4 H4 121.3 . . ?
B9 B4 H4 122.7 . . ?
B3 B4 H4 121.8 . . ?
B8 B4 H4 122.3 . . ?
C1 B5 B4 58.5(2) . . ?
C1 B5 B9 104.7(3) . . ?
B4 B5 B9 60.5(3) . . ?
C1 B5 B10 104.3(3) . . ?
B4 B5 B10 108.5(3) . . ?
B9 B5 B10 60.3(3) . . ?
C1 B5 B6 59.1(2) . . ?
B4 B5 B6 108.4(3) . . ?
B9 B5 B6 107.8(3) . . ?
B10 B5 B6 59.2(2) . . ?
C1 B5 H5 124.9 . . ?
B4 B5 H5 121.0 . . ?
B9 B5 H5 122.2 . . ?
B10 B5 H5 122.5 . . ?
B6 B5 H5 121.6 . . ?
C1 B6 C2 57.3(2) . . ?
C1 B6 B10 104.8(3) . . ?
C2 B6 B10 105.5(3) . . ?
C1 B6 B11 103.8(3) . . ?
C2 B6 B11 58.0(2) . . ?
B10 B6 B11 60.8(3) . . ?
C1 B6 B5 58.4(2) . . ?
C2 B6 B5 105.2(3) . . ?
B10 B6 B5 60.4(3) . . ?
B11 B6 B5 108.4(3) . . ?
C1 B6 H6 125.0 . . ?
C2 B6 H6 124.3 . . ?
B10 B6 H6 122.3 . . ?
B11 B6 H6 122.4 . . ?
B5 B6 H6 121.8 . . ?
C2 B7 B11 59.1(2) . . ?
C2 B7 B12 106.6(3) . . ?
B11 B7 B12 61.0(3) . . ?
C2 B7 B3 59.1(2) . . ?
B11 B7 B3 108.1(3) . . ?
B12 B7 B3 108.0(3) . . ?
C2 B7 B8 106.1(3) . . ?
B11 B7 B8 109.0(3) . . ?
B12 B7 B8 60.2(3) . . ?
B3 B7 B8 59.7(3) . . ?
C2 B7 H7 123.6 . . ?
B11 B7 H7 120.9 . . ?
B12 B7 H7 121.6 . . ?
B3 B7 H7 121.8 . . ?
B8 B7 H7 121.9 . . ?
B3 B8 B12 106.9(3) . . ?
B3 B8 B9 107.6(3) . . ?
B12 B8 B9 59.9(3) . . ?
B3 B8 B4 60.1(2) . . ?
B12 B8 B4 107.5(4) . . ?
B9 B8 B4 59.8(3) . . ?
B3 B8 B7 59.5(2) . . ?
B12 B8 B7 59.1(3) . . ?
B9 B8 B7 106.8(4) . . ?
B4 B8 B7 107.2(3) . . ?
B3 B8 H8 122.0 . . ?
B12 B8 H8 122.3 . . ?
B9 B8 H8 122.0 . . ?
B4 B8 H8 121.8 . . ?
B7 B8 H8 122.6 . . ?
B5 B9 B12 108.2(3) . . ?
B5 B9 B4 59.7(3) . . ?
B12 B9 B4 107.8(3) . . ?
B5 B9 B10 60.1(3) . . ?
B12 B9 B10 60.2(3) . . ?
B4 B9 B10 107.7(3) . . ?
B5 B9 B8 108.3(3) . . ?
B12 B9 B8 60.0(3) . . ?
B4 B9 B8 60.2(3) . . ?
B10 B9 B8 108.3(3) . . ?
B5 B9 H9 121.6 . . ?
B12 B9 H9 121.7 . . ?
B4 B9 H9 122.0 . . ?
B10 B9 H9 121.6 . . ?
B8 B9 H9 121.5 . . ?
B6 B10 B5 60.4(2) . . ?
B6 B10 B9 108.3(3) . . ?
B5 B10 B9 59.6(3) . . ?
B6 B10 B11 60.1(2) . . ?
B5 B10 B11 107.9(3) . . ?
B9 B10 B11 107.7(3) . . ?
B6 B10 B12 108.3(3) . . ?
B5 B10 B12 107.5(4) . . ?
B9 B10 B12 59.8(3) . . ?
B11 B10 B12 59.9(3) . . ?
B6 B10 H10 121.3 . . ?
B5 B10 H10 121.9 . . ?
B9 B10 H10 121.9 . . ?
B11 B10 H10 121.9 . . ?
B12 B10 H10 121.8 . . ?
C2 B11 B7 59.2(2) . . ?
C2 B11 B6 60.5(2) . . ?
B7 B11 B6 109.1(3) . . ?
C2 B11 B12 105.7(3) . . ?
B7 B11 B12 59.8(3) . . ?
B6 B11 B12 107.7(3) . . ?
C2 B11 B10 106.2(3) . . ?
B7 B11 B10 108.2(3) . . ?
B6 B11 B10 59.2(2) . . ?
B12 B11 B10 60.1(3) . . ?
C2 B11 H11 123.2 . . ?
B7 B11 H11 121.2 . . ?
B6 B11 H11 121.2 . . ?
B12 B11 H11 122.5 . . ?
B10 B11 H11 122.3 . . ?
B7 B12 B9 108.4(3) . . ?
B7 B12 B8 60.8(3) . . ?
B9 B12 B8 60.2(3) . . ?
B7 B12 B11 59.2(2) . . ?
B9 B12 B11 107.8(3) . . ?
B8 B12 B11 108.0(3) . . ?
B7 B12 B10 107.6(3) . . ?
B9 B12 B10 60.0(3) . . ?
B8 B12 B10 108.2(3) . . ?
B11 B12 B10 60.0(3) . . ?
B7 B12 H12 121.7 . . ?
B9 B12 H12 121.6 . . ?
B8 B12 H12 121.3 . . ?
B11 B12 H12 122.1 . . ?
B10 B12 H12 121.8 . . ?
N1 B13 C18 109.5(3) . . ?
N1 B13 C2 103.7(3) . . ?
C18 B13 C2 124.0(3) . . ?
N1 B13 Br1 108.1(2) . . ?
C18 B13 Br1 101.4(2) . . ?
C2 B13 Br1 109.6(2) . . ?

loop_
_geom_bond_atom_site_label_1
_geom_bond_atom_site_label_2
_geom_bond_distance
_geom_bond_site_symmetry_2
_geom_bond_publ_flag
Br1 B13 2.072(4) . ?
N1 C11 1.271(5) . ?
N1 B13 1.518(5) . ?
N2 C18 1.372(4) . ?
N2 C19 1.380(5) . ?
N2 C21 1.457(4) . ?
N3 C18 1.355(4) . ?
N3 C20 1.380(5) . ?
N3 C33 1.461(4) . ?
C1 C11 1.527(5) . ?
C1 C2 1.664(4) . ?
C1 B4 1.699(6) . ?
C1 B5 1.707(5) . ?
C1 B3 1.713(6) . ?
C1 B6 1.719(5) . ?
C2 B13 1.657(5) . ?
C2 B11 1.708(5) . ?
C2 B7 1.709(5) . ?
C2 B3 1.716(5) . ?
C2 B6 1.752(5) . ?
C11 C12 1.485(5) . ?
C12 C13 1.379(6) . ?
C12 C17 1.399(6) . ?
C13 C14 1.389(6) . ?
C13 H13A 0.9500 . ?
C14 C15 1.367(9) . ?
C14 H14A 0.9500 . ?
C15 C16 1.370(9) . ?
C15 H15A 0.9500 . ?
C16 C17 1.387(7) . ?
C16 H16A 0.9500 . ?
C17 H17A 0.9500 . ?
C18 B13 1.651(5) . ?
C19 C20 1.325(5) . ?
C19 H19A 0.9500 . ?
C20 H20A 0.9500 . ?
C21 C26 1.380(6) . ?
C21 C22 1.401(6) . ?
C22 C23 1.400(7) . ?
C22 C27 1.528(8) . ?
C23 C24 1.370(9) . ?
C23 H23A 0.9500 . ?
C24 C25 1.362(9) . ?
C24 H24A 0.9500 . ?
C25 C26 1.393(6) . ?
C25 H25A 0.9500 . ?
C26 C30 1.509(6) . ?
C27 C29 1.512(10) . ?
C27 C28 1.535(9) . ?
C27 H27A 1.0000 . ?
C28 H28A 0.9800 . ?
C28 H28B 0.9800 . ?
C28 H28C 0.9800 . ?
C29 H29A 0.9800 . ?
C29 H29B 0.9800 . ?
C29 H29C 0.9800 . ?
C30 C31 1.515(8) . ?
C30 C32 1.545(7) . ?
C30 H30A 1.0000 . ?
C31 H31A 0.9800 . ?
C31 H31B 0.9800 . ?
C31 H31C 0.9800 . ?
C32 H32A 0.9800 . ?
C32 H32B 0.9800 . ?
C32 H32C 0.9800 . ?
C33 C38 1.400(6) . ?
C33 C34 1.400(6) . ?
C34 C35 1.400(6) . ?
C34 C39 1.513(6) . ?
C35 C36 1.377(8) . ?
C35 H35A 0.9500 . ?
C36 C37 1.361(8) . ?
C36 H36A 0.9500 . ?
C37 C38 1.402(6) . ?
C37 H37A 0.9500 . ?
C38 C42 1.498(6) . ?
C39 C41 1.526(6) . ?
C39 C40 1.529(7) . ?
C39 H39A 1.0000 . ?
C40 H40A 0.9800 . ?
C40 H40B 0.9800 . ?
C40 H40C 0.9800 . ?
C41 H41A 0.9800 . ?
C41 H41B 0.9800 . ?
C41 H41C 0.9800 . ?
C42 C43 1.531(7) . ?
C42 C44 1.534(6) . ?
C42 H42A 1.0000 . ?
C43 H43A 0.9800 . ?
C43 H43B 0.9800 . ?
C43 H43C 0.9800 . ?
C44 H44A 0.9800 . ?
C44 H44B 0.9800 . ?
C44 H44C 0.9800 . ?
O1 C48 1.418(7) . ?
O1 C45 1.428(7) . ?
C45 C46 1.482(8) . ?
C45 H45A 0.9900 . ?
C45 H45B 0.9900 . ?
C46 C47 1.494(9) . ?
C46 H46A 0.9900 . ?
C46 H46B 0.9900 . ?
C47 C48 1.524(8) . ?
C47 H47A 0.9900 . ?
C47 H47B 0.9900 . ?
C48 H48A 0.9900 . ?
C48 H48B 0.9900 . ?
O2 C52 1.417(9) . ?
O2 C49 1.423(9) . ?
C49 C50 1.496(9) . ?
C49 H49A 0.9900 . ?
C49 H49B 0.9900 . ?
C50 C51 1.503(9) . ?
C50 H50A 0.9900 . ?
C50 H50B 0.9900 . ?
C51 C52 1.520(9) . ?
C51 H51A 0.9900 . ?
C51 H51B 0.9900 . ?
C52 H52A 0.9900 . ?
C52 H52B 0.9900 . ?
B3 B7 1.767(6) . ?
B3 B8 1.772(6) . ?
B3 B4 1.783(6) . ?
B3 H3 1.1200 . ?
B4 B5 1.767(7) . ?
B4 B9 1.780(7) . ?
B4 B8 1.787(7) . ?
B4 H4 1.1200 . ?
B5 B9 1.769(7) . ?
B5 B10 1.777(6) . ?
B5 B6 1.777(6) . ?
B5 H5 1.1200 . ?
B6 B10 1.755(6) . ?
B6 B11 1.771(6) . ?
B6 H6 1.1200 . ?
B7 B11 1.751(7) . ?
B7 B12 1.761(6) . ?
B7 B8 1.791(6) . ?
B7 H7 1.1200 . ?
B8 B12 1.781(8) . ?
B8 B9 1.784(7) . ?
B8 H8 1.1200 . ?
B9 B12 1.779(6) . ?
B9 B10 1.781(7) . ?
B9 H9 1.1200 . ?
B10 B11 1.783(6) . ?
B10 B12 1.786(7) . ?
B10 H10 1.1200 . ?
B11 B12 1.783(7) . ?
B11 H11 1.1200 . ?
B12 H12 1.1200 . ?
